data_7112872
loop_
_publ_author_name
'Tanaka, Yuya'
'Koike, Takashi'
'Akita, Munetaka'

_publ_section_title
;
 2-Dimensional molecular wiring based on toroidal delocalization of
 hexaarylbenzene.
;
_journal_issue 25
_journal_name_full 'Chemical communications (Cambridge, England)'
_journal_page_first 4529
_journal_page_last 4531
_journal_paper_doi 10.1039/c0cc00128g
_journal_volume 46
_journal_year 2010
_chemical_formula_sum 'C82 H74 Cl4 Fe2 P4 S2'
_chemical_formula_weight 1500.91
_chemical_name_systematic
;
?
;
_space_group_IT_number 2
_symmetry_cell_setting triclinic
_symmetry_space_group_name_Hall '-P 1'
_symmetry_space_group_name_H-M 'P -1'
_atom_sites_solution_hydrogens geom
_atom_sites_solution_primary direct
_atom_sites_solution_secondary difmap
_audit_creation_method SHELXL-97
_cell_angle_alpha 86.243(14)
_cell_angle_beta 80.025(19)
_cell_angle_gamma 73.990(18)
_cell_formula_units_Z 1
_cell_length_a 9.048(3)
_cell_length_b 11.720(6)
_cell_length_c 17.902(8)
_cell_measurement_temperature 213(2)
_cell_volume 1796.8(14)
_computing_structure_refinement 'SHELXL-97 (Sheldrick, 1997)'
_diffrn_ambient_temperature 213(2)
_diffrn_detector_area_resol_mean 10.00
_diffrn_measured_fraction_theta_full 0.937
_diffrn_measured_fraction_theta_max 0.910
_diffrn_measurement_device_type 'Rigaku RAXIS-IV Imaging Plate'
_diffrn_measurement_method \w
_diffrn_radiation_monochromator graphite
_diffrn_radiation_source 'fine-focus sealed tube'
_diffrn_radiation_type MoK\a
_diffrn_radiation_wavelength 0.71073
_diffrn_reflns_av_R_equivalents 0.0973
_diffrn_reflns_av_sigmaI/netI 0.1474
_diffrn_reflns_limit_h_max 11
_diffrn_reflns_limit_h_min -11
_diffrn_reflns_limit_k_max 15
_diffrn_reflns_limit_k_min -15
_diffrn_reflns_limit_l_max 21
_diffrn_reflns_limit_l_min -23
_diffrn_reflns_number 14757
_diffrn_reflns_theta_full 25.00
_diffrn_reflns_theta_max 27.48
_diffrn_reflns_theta_min 3.03
_exptl_absorpt_coefficient_mu 0.745
_exptl_absorpt_correction_type none
_exptl_crystal_colour orange
_exptl_crystal_density_diffrn 1.387
_exptl_crystal_density_method 'not measured'
_exptl_crystal_F_000 778
_exptl_crystal_size_max 0.200
_exptl_crystal_size_mid 0.200
_exptl_crystal_size_min 0.080
_refine_diff_density_max 1.086
_refine_diff_density_min -0.767
_refine_diff_density_rms 0.084
_refine_ls_extinction_coef 0.0055(10)
_refine_ls_extinction_expression Fc^*^=kFc[1+0.001xFc^2^\l^3^/sin(2\q)]^-1/4^
_refine_ls_extinction_method SHELXL
_refine_ls_goodness_of_fit_ref 0.916
_refine_ls_hydrogen_treatment fixed
_refine_ls_matrix_type full
_refine_ls_number_parameters 425
_refine_ls_number_reflns 7513
_refine_ls_number_restraints 0
_refine_ls_restrained_S_all 0.916
_refine_ls_R_factor_all 0.1291
_refine_ls_R_factor_gt 0.0616
_refine_ls_shift/su_max 0.000
_refine_ls_shift/su_mean 0.000
_refine_ls_structure_factor_coef Fsqd
_refine_ls_weighting_details 'calc w=1/[\s^2^(Fo^2^)+(0.0682P)^2^+0.0000P] where P=(Fo^2^+2Fc^2^)/3'
_refine_ls_weighting_scheme calc
_refine_ls_wR_factor_gt 0.1369
_refine_ls_wR_factor_ref 0.1588
_reflns_number_gt 4066
_reflns_number_total 7513
_reflns_threshold_expression >2sigma(I)
_cod_data_source_file c0cc00128g.txt
_cod_data_source_block compound5
_cod_original_cell_volume 1796.9(13)
_cod_database_code 7112872

loop_
_symmetry_equiv_pos_as_xyz
'x, y, z'
'-x, -y, -z'

loop_
_atom_site_label
_atom_site_type_symbol
_atom_site_fract_x
_atom_site_fract_y
_atom_site_fract_z
_atom_site_U_iso_or_equiv
_atom_site_adp_type
_atom_site_occupancy
_atom_site_symmetry_multiplicity
_atom_site_calc_flag
_atom_site_refinement_flags
C121 C 0.9699(5) 0.7136(4) 0.1883(3) 0.0307(11) Uani 1 1 d .
C122 C 0.8232(6) 0.7773(5) 0.2210(3) 0.0509(15) Uani 1 1 d .
H122 H 0.7824 0.7570 0.2698 0.061 Uiso 1 1 calc R
Cl1 Cl 0.7032(4) 1.0905(6) 0.3161(4) 0.394(6) Uani 1 1 d .
Cl2 Cl 0.9211(6) 1.0309(4) 0.4202(3) 0.306(4) Uani 1 1 d .
C901 C 0.8706(16) 0.9737(10) 0.3499(8) 0.169(6) Uani 1 1 d .
Fe1 Fe 0.96533(7) 0.46152(6) 0.29644(4) 0.02424(19) Uani 1 1 d .
P1 P 1.07881(13) 0.59378(11) 0.24443(7) 0.0260(3) Uani 1 1 d .
P2 P 1.18876(13) 0.33301(11) 0.26725(7) 0.0263(3) Uani 1 1 d .
S S 0.71521(13) 0.50132(12) 0.18224(7) 0.0327(3) Uani 1 1 d .
C1 C 0.6208(5) 0.4849(4) 0.0419(2) 0.0272(10) Uani 1 1 d .
C2 C 0.5756(5) 0.3861(4) 0.0244(2) 0.0267(10) Uani 1 1 d .
C141 C 1.2007(5) 0.1998(4) 0.2151(3) 0.0312(11) Uani 1 1 d .
C112 C 1.2541(5) 0.5225(4) 0.1771(3) 0.0306(11) Uani 1 1 d .
H11A H 1.2252 0.5128 0.1287 0.037 Uiso 1 1 calc R
H11B H 1.3257 0.5720 0.1691 0.037 Uiso 1 1 calc R
C131 C 1.1657(5) 0.6779(4) 0.3005(3) 0.0329(11) Uani 1 1 d .
C11 C 0.7488(5) 0.4693(4) 0.0871(3) 0.0280(10) Uani 1 1 d .
C102 C 0.7656(6) 0.4095(5) 0.3504(3) 0.0389(13) Uani 1 1 d .
H102 H 0.7065 0.3680 0.3263 0.047 Uiso 1 1 calc R
C14 C 0.9115(5) 0.4527(4) 0.1938(2) 0.0275(10) Uani 1 1 d .
C151 C 1.2852(5) 0.2674(5) 0.3477(3) 0.0338(11) Uani 1 1 d .
C12 C 0.9046(5) 0.4238(4) 0.0650(3) 0.0307(11) Uani 1 1 d .
H12 H 0.9489 0.4006 0.0156 0.037 Uiso 1 1 calc R
C13 C 0.9928(5) 0.4152(4) 0.1238(2) 0.0293(10) Uani 1 1 d .
H13 H 1.1006 0.3856 0.1155 0.035 Uiso 1 1 calc R
C104 C 0.8490(6) 0.5559(5) 0.3946(3) 0.0375(12) Uani 1 1 d .
H104 H 0.8562 0.6340 0.4075 0.045 Uiso 1 1 calc R
C3 C 0.5454(5) 0.6000(4) 0.0178(2) 0.0274(10) Uani 1 1 d .
C142 C 1.0653(6) 0.1702(5) 0.2092(3) 0.0392(12) Uani 1 1 d .
H142 H 0.9703 0.2139 0.2349 0.047 Uiso 1 1 calc R
C101 C 0.8927(6) 0.3549(5) 0.3872(3) 0.0360(12) Uani 1 1 d .
H101 H 0.9364 0.2692 0.3938 0.043 Uiso 1 1 calc R
C4 C 0.6567(5) 0.2632(4) 0.0513(3) 0.0351(12) Uani 1 1 d .
H4A H 0.6121 0.2060 0.0343 0.053 Uiso 1 1 calc R
H4B H 0.6435 0.2608 0.1057 0.053 Uiso 1 1 calc R
H4C H 0.7657 0.2449 0.0308 0.053 Uiso 1 1 calc R
C126 C 1.0248(6) 0.7440(5) 0.1156(3) 0.0399(12) Uani 1 1 d .
H126 H 1.1232 0.7022 0.0923 0.048 Uiso 1 1 calc R
C152 C 1.2691(6) 0.1595(5) 0.3800(3) 0.0420(13) Uani 1 1 d .
H152 H 1.2228 0.1142 0.3556 0.050 Uiso 1 1 calc R
C5 C 0.5970(6) 0.7050(5) 0.0361(3) 0.0445(14) Uani 1 1 d .
H5A H 0.6806 0.6788 0.0651 0.067 Uiso 1 1 calc R
H5B H 0.5112 0.7605 0.0651 0.067 Uiso 1 1 calc R
H5C H 0.6323 0.7428 -0.0102 0.067 Uiso 1 1 calc R
C136 C 1.1829(6) 0.6482(5) 0.3748(3) 0.0417(13) Uani 1 1 d .
H136 H 1.1427 0.5878 0.3989 0.050 Uiso 1 1 calc R
C111 C 1.3315(5) 0.4027(4) 0.2093(3) 0.0365(12) Uani 1 1 d .
H11C H 1.4050 0.4121 0.2404 0.044 Uiso 1 1 calc R
H11D H 1.3893 0.3508 0.1680 0.044 Uiso 1 1 calc R
C155 C 1.4142(7) 0.2863(7) 0.4517(4) 0.0595(18) Uani 1 1 d .
H155 H 1.4649 0.3289 0.4756 0.071 Uiso 1 1 calc R
C135 C 1.2582(7) 0.7057(6) 0.4144(3) 0.0549(17) Uani 1 1 d .
H135 H 1.2704 0.6827 0.4642 0.066 Uiso 1 1 calc R
C146 C 1.3406(6) 0.1299(5) 0.1781(3) 0.0391(12) Uani 1 1 d .
H146 H 1.4336 0.1453 0.1836 0.047 Uiso 1 1 calc R
C144 C 1.2095(7) 0.0097(5) 0.1261(3) 0.0508(15) Uani 1 1 d .
H144 H 1.2118 -0.0523 0.0957 0.061 Uiso 1 1 calc R
C156 C 1.3602(6) 0.3302(5) 0.3849(3) 0.0420(13) Uani 1 1 d .
H156 H 1.3741 0.4024 0.3647 0.050 Uiso 1 1 calc R
C145 C 1.3439(7) 0.0377(5) 0.1330(3) 0.0467(14) Uani 1 1 d .
H145 H 1.4386 -0.0061 0.1070 0.056 Uiso 1 1 calc R
C124 C 0.7943(7) 0.8998(5) 0.1094(3) 0.0479(14) Uani 1 1 d .
H124 H 0.7369 0.9626 0.0830 0.057 Uiso 1 1 calc R
C153 C 1.3199(7) 0.1181(6) 0.4470(3) 0.0578(17) Uani 1 1 d .
H153 H 1.3042 0.0470 0.4684 0.069 Uiso 1 1 calc R
C103 C 0.7370(5) 0.5345(5) 0.3536(3) 0.0357(12) Uani 1 1 d .
H103 H 0.6538 0.5946 0.3336 0.043 Uiso 1 1 calc R
C105 C 0.9453(6) 0.4455(5) 0.4145(3) 0.0374(13) Uani 1 1 d .
H105 H 1.0304 0.4334 0.4439 0.045 Uiso 1 1 calc R
C125 C 0.9363(6) 0.8354(5) 0.0767(3) 0.0456(14) Uani 1 1 d .
H125 H 0.9750 0.8531 0.0270 0.055 Uiso 1 1 calc R
C132 C 1.2253(7) 0.7686(5) 0.2667(3) 0.0477(15) Uani 1 1 d .
H132 H 1.2152 0.7904 0.2166 0.057 Uiso 1 1 calc R
C154 C 1.3937(7) 0.1810(7) 0.4828(4) 0.0652(19) Uani 1 1 d .
H154 H 1.4295 0.1522 0.5279 0.078 Uiso 1 1 calc R
C133 C 1.2997(8) 0.8278(6) 0.3058(4) 0.0633(19) Uani 1 1 d .
H133 H 1.3393 0.8884 0.2818 0.076 Uiso 1 1 calc R
C143 C 1.0705(7) 0.0762(5) 0.1654(3) 0.0498(15) Uani 1 1 d .
H143 H 0.9786 0.0571 0.1622 0.060 Uiso 1 1 calc R
C123 C 0.7352(7) 0.8714(6) 0.1824(4) 0.0615(18) Uani 1 1 d .
H123 H 0.6374 0.9148 0.2056 0.074 Uiso 1 1 calc R
C134 C 1.3155(7) 0.7973(6) 0.3803(4) 0.0595(18) Uani 1 1 d .
H134 H 1.3639 0.8378 0.4071 0.071 Uiso 1 1 calc R

loop_
_atom_site_aniso_label
_atom_site_aniso_U_11
_atom_site_aniso_U_22
_atom_site_aniso_U_33
_atom_site_aniso_U_23
_atom_site_aniso_U_13
_atom_site_aniso_U_12
C121 0.037(2) 0.026(3) 0.032(3) -0.001(2) -0.014(2) -0.008(2)
C122 0.050(3) 0.046(4) 0.042(3) 0.005(3) 0.003(3) 0.004(3)
Cl1 0.090(2) 0.409(8) 0.684(12) -0.447(9) 0.087(4) -0.059(3)
Cl2 0.357(7) 0.150(4) 0.372(7) -0.075(4) 0.219(6) -0.157(4)
C901 0.188(12) 0.099(9) 0.211(14) -0.103(9) 0.049(10) -0.050(8)
Fe1 0.0250(3) 0.0298(4) 0.0188(3) -0.0028(3) -0.0050(2) -0.0075(3)
P1 0.0295(6) 0.0266(7) 0.0227(6) -0.0031(5) -0.0071(5) -0.0067(5)
P2 0.0256(6) 0.0268(7) 0.0274(6) -0.0015(5) -0.0062(5) -0.0071(5)
S 0.0267(5) 0.0461(8) 0.0250(6) -0.0074(6) -0.0094(5) -0.0046(5)
C1 0.031(2) 0.032(3) 0.021(2) -0.003(2) -0.0055(19) -0.011(2)
C2 0.032(2) 0.030(3) 0.020(2) 0.0001(19) -0.0066(18) -0.009(2)
C141 0.041(3) 0.027(3) 0.027(2) 0.006(2) -0.011(2) -0.011(2)
C112 0.030(2) 0.037(3) 0.025(2) 0.000(2) -0.0019(19) -0.012(2)
C131 0.041(3) 0.031(3) 0.028(3) -0.004(2) -0.006(2) -0.011(2)
C11 0.029(2) 0.033(3) 0.026(2) -0.001(2) -0.0119(18) -0.010(2)
C102 0.036(3) 0.056(4) 0.030(3) -0.003(3) -0.001(2) -0.022(3)
C14 0.029(2) 0.032(3) 0.023(2) -0.002(2) -0.0097(18) -0.007(2)
C151 0.034(2) 0.038(3) 0.030(3) -0.001(2) -0.012(2) -0.005(2)
C12 0.028(2) 0.041(3) 0.023(2) -0.005(2) -0.0035(18) -0.009(2)
C13 0.024(2) 0.038(3) 0.026(2) -0.003(2) -0.0051(18) -0.007(2)
C104 0.040(3) 0.048(3) 0.022(2) -0.011(2) 0.002(2) -0.009(2)
C3 0.029(2) 0.033(3) 0.021(2) -0.002(2) -0.0017(18) -0.010(2)
C142 0.041(3) 0.036(3) 0.043(3) -0.009(3) -0.008(2) -0.012(2)
C101 0.038(3) 0.043(3) 0.027(3) 0.001(2) -0.002(2) -0.014(2)
C4 0.034(2) 0.034(3) 0.037(3) 0.004(2) -0.008(2) -0.009(2)
C126 0.047(3) 0.042(3) 0.029(3) 0.007(2) -0.011(2) -0.008(3)
C152 0.046(3) 0.046(4) 0.038(3) 0.008(3) -0.017(2) -0.015(3)
C5 0.055(3) 0.034(3) 0.054(4) -0.007(3) -0.026(3) -0.014(3)
C136 0.048(3) 0.050(4) 0.035(3) -0.001(3) -0.016(2) -0.022(3)
C111 0.028(2) 0.028(3) 0.049(3) 0.000(2) -0.002(2) -0.003(2)
C155 0.049(3) 0.075(5) 0.057(4) -0.016(4) -0.025(3) -0.008(3)
C135 0.070(4) 0.074(5) 0.036(3) -0.002(3) -0.017(3) -0.039(4)
C146 0.040(3) 0.029(3) 0.042(3) -0.005(2) -0.003(2) 0.000(2)
C144 0.076(4) 0.033(3) 0.045(3) -0.008(3) -0.019(3) -0.010(3)
C156 0.037(3) 0.049(4) 0.043(3) -0.003(3) -0.014(2) -0.011(3)
C145 0.057(3) 0.036(3) 0.041(3) -0.007(3) -0.006(3) -0.002(3)
C124 0.057(3) 0.034(3) 0.059(4) 0.011(3) -0.031(3) -0.012(3)
C153 0.065(4) 0.062(5) 0.045(4) 0.013(3) -0.018(3) -0.014(3)
C103 0.022(2) 0.045(3) 0.035(3) -0.005(2) 0.0008(19) -0.003(2)
C105 0.041(3) 0.058(4) 0.017(2) 0.001(2) -0.004(2) -0.020(3)
C125 0.052(3) 0.043(4) 0.043(3) 0.011(3) -0.019(3) -0.011(3)
C132 0.071(4) 0.050(4) 0.036(3) 0.005(3) -0.019(3) -0.035(3)
C154 0.066(4) 0.081(6) 0.043(4) 0.003(4) -0.029(3) 0.000(4)
C133 0.086(5) 0.059(4) 0.066(4) 0.002(4) -0.021(4) -0.050(4)
C143 0.056(3) 0.044(4) 0.057(4) -0.011(3) -0.018(3) -0.019(3)
C123 0.047(3) 0.046(4) 0.075(5) 0.013(4) -0.004(3) 0.008(3)
C134 0.070(4) 0.074(5) 0.052(4) -0.011(4) -0.024(3) -0.038(4)

loop_
_atom_type_symbol
_atom_type_description
_atom_type_scat_dispersion_real
_atom_type_scat_dispersion_imag
_atom_type_scat_source
C C 0.0033 0.0016 'International Tables Vol C Tables 4.2.6.8 and 6.1.1.4'
H H 0.0000 0.0000 'International Tables Vol C Tables 4.2.6.8 and 6.1.1.4'
Fe Fe 0.3463 0.8444 'International Tables Vol C Tables 4.2.6.8 and 6.1.1.4'
P P 0.1023 0.0942 'International Tables Vol C Tables 4.2.6.8 and 6.1.1.4'
S S 0.1246 0.1234 'International Tables Vol C Tables 4.2.6.8 and 6.1.1.4'
Cl Cl 0.1484 0.1585 'International Tables Vol C Tables 4.2.6.8 and 6.1.1.4'

loop_
_geom_angle_atom_site_label_1
_geom_angle_atom_site_label_2
_geom_angle_atom_site_label_3
_geom_angle
_geom_angle_site_symmetry_1
_geom_angle_site_symmetry_3
C126 C121 C122 117.8(5) . .
C126 C121 P1 124.1(4) . .
C122 C121 P1 118.1(4) . .
C121 C122 C123 121.3(5) . .
Cl2 C901 Cl1 107.4(6) . .
C14 Fe1 C105 157.56(18) . .
C14 Fe1 C104 134.0(2) . .
C105 Fe1 C104 39.3(2) . .
C14 Fe1 C101 120.50(19) . .
C105 Fe1 C101 39.55(19) . .
C104 Fe1 C101 65.9(2) . .
C14 Fe1 C103 97.62(19) . .
C105 Fe1 C103 66.5(2) . .
C104 Fe1 C103 39.79(19) . .
C101 Fe1 C103 65.9(2) . .
C14 Fe1 C102 91.88(18) . .
C105 Fe1 C102 65.74(19) . .
C104 Fe1 C102 65.7(2) . .
C101 Fe1 C102 38.72(19) . .
C103 Fe1 C102 39.2(2) . .
C14 Fe1 P1 84.90(13) . .
C105 Fe1 P1 115.47(15) . .
C104 Fe1 P1 96.93(16) . .
C101 Fe1 P1 154.59(14) . .
C103 Fe1 P1 113.52(15) . .
C102 Fe1 P1 151.89(16) . .
C14 Fe1 P2 91.83(14) . .
C105 Fe1 P2 98.43(16) . .
C104 Fe1 P2 134.13(15) . .
C101 Fe1 P2 92.62(15) . .
C103 Fe1 P2 158.45(15) . .
C102 Fe1 P2 121.55(16) . .
P1 Fe1 P2 86.50(6) . .
C121 P1 C112 103.9(2) . .
C121 P1 C131 100.9(2) . .
C112 P1 C131 99.4(2) . .
C121 P1 Fe1 118.17(15) . .
C112 P1 Fe1 109.85(16) . .
C131 P1 Fe1 121.79(16) . .
C151 P2 C141 101.4(2) . .
C151 P2 C111 103.3(2) . .
C141 P2 C111 104.8(2) . .
C151 P2 Fe1 115.21(16) . .
C141 P2 Fe1 119.34(16) . .
C111 P2 Fe1 111.04(16) . .
C11 S C14 95.4(2) . .
C2 C1 C3 120.7(4) . .
C2 C1 C11 120.0(4) . .
C3 C1 C11 119.3(4) . .
C1 C2 C3 120.4(4) . 2_665
C1 C2 C4 120.1(4) . .
C3 C2 C4 119.4(4) 2_665 .
C142 C141 C146 118.1(5) . .
C142 C141 P2 119.5(4) . .
C146 C141 P2 122.4(4) . .
C111 C112 P1 108.9(3) . .
C136 C131 C132 117.7(5) . .
C136 C131 P1 122.0(4) . .
C132 C131 P1 120.2(4) . .
C12 C11 C1 128.6(4) . .
C12 C11 S 108.6(3) . .
C1 C11 S 122.8(3) . .
C101 C102 C103 108.9(5) . .
C101 C102 Fe1 70.2(3) . .
C103 C102 Fe1 70.0(3) . .
C13 C14 S 105.7(3) . .
C13 C14 Fe1 135.7(3) . .
S C14 Fe1 118.6(2) . .
C152 C151 C156 117.2(5) . .
C152 C151 P2 121.0(4) . .
C156 C151 P2 121.3(4) . .
C11 C12 C13 113.8(4) . .
C14 C13 C12 116.6(4) . .
C105 C104 C103 108.4(5) . .
C105 C104 Fe1 70.1(3) . .
C103 C104 Fe1 70.7(3) . .
C2 C3 C1 118.9(4) 2_665 .
C2 C3 C5 121.1(5) 2_665 .
C1 C3 C5 120.0(4) . .
C143 C142 C141 120.4(5) . .
C102 C101 C105 108.1(5) . .
C102 C101 Fe1 71.1(3) . .
C105 C101 Fe1 69.5(3) . .
C121 C126 C125 121.0(5) . .
C153 C152 C151 121.6(5) . .
C131 C136 C135 121.6(5) . .
C112 C111 P2 112.1(3) . .
C154 C155 C156 120.6(6) . .
C134 C135 C136 120.1(6) . .
C145 C146 C141 120.9(5) . .
C145 C144 C143 118.3(5) . .
C155 C156 C151 120.7(6) . .
C144 C145 C146 120.9(5) . .
C125 C124 C123 119.4(5) . .
C152 C153 C154 120.4(6) . .
C102 C103 C104 106.8(5) . .
C102 C103 Fe1 70.8(3) . .
C104 C103 Fe1 69.5(3) . .
C104 C105 C101 107.8(5) . .
C104 C105 Fe1 70.5(3) . .
C101 C105 Fe1 70.9(3) . .
C124 C125 C126 121.1(5) . .
C131 C132 C133 121.4(5) . .
C155 C154 C153 119.5(6) . .
C134 C133 C132 120.3(5) . .
C142 C143 C144 121.3(5) . .
C124 C123 C122 119.3(5) . .
C133 C134 C135 118.9(5) . .

loop_
_geom_bond_atom_site_label_1
_geom_bond_atom_site_label_2
_geom_bond_distance
_geom_bond_site_symmetry_2
C121 C126 1.371(6) .
C121 C122 1.380(7) .
C121 P1 1.829(5) .
C122 C123 1.391(8) .
Cl1 C901 1.898(16) .
Cl2 C901 1.650(14) .
Fe1 C14 1.998(5) .
Fe1 C105 2.091(5) .
Fe1 C104 2.096(5) .
Fe1 C101 2.110(5) .
Fe1 C103 2.111(4) .
Fe1 C102 2.121(4) .
Fe1 P1 2.1637(15) .
Fe1 P2 2.1647(15) .
P1 C112 1.845(4) .
P1 C131 1.852(5) .
P2 C151 1.829(5) .
P2 C141 1.840(5) .
P2 C111 1.848(4) .
S C11 1.725(5) .
S C14 1.753(4) .
C1 C2 1.400(6) .
C1 C3 1.410(7) .
C1 C11 1.489(6) .
C2 C3 1.403(6) 2_665
C2 C4 1.514(7) .
C141 C142 1.385(6) .
C141 C146 1.386(6) .
C112 C111 1.512(7) .
C131 C136 1.377(7) .
C131 C132 1.381(7) .
C11 C12 1.359(6) .
C102 C101 1.402(7) .
C102 C103 1.419(7) .
C14 C13 1.370(6) .
C151 C152 1.390(7) .
C151 C156 1.395(7) .
C12 C13 1.410(6) .
C104 C105 1.409(7) .
C104 C103 1.432(7) .
C3 C2 1.403(6) 2_665
C3 C5 1.505(6) .
C142 C143 1.380(7) .
C101 C105 1.421(7) .
C126 C125 1.377(7) .
C152 C153 1.370(7) .
C136 C135 1.382(7) .
C155 C154 1.368(9) .
C155 C156 1.383(8) .
C135 C134 1.380(8) .
C146 C145 1.382(7) .
C144 C145 1.371(8) .
C144 C143 1.381(8) .
C124 C125 1.352(7) .
C124 C123 1.380(8) .
C153 C154 1.371(9) .
C132 C133 1.381(7) .
C133 C134 1.380(8) .
